data_2236568
loop_
_publ_author_name
'Yang, Wei'
'Qiu, Qi-Ming'
'Jin, Qiong-Hua'
'Zhang, Cun-Lin'

_publ_section_title
;
 4,4'-Bipyridine--3,3'-disulfanediylbis(1<i>H</i>-1,2,4-triazole-5-amine)
 (1/1)
;
_journal_coeditor_code QM2081
_journal_issue 11
_journal_name_full 'Acta Crystallographica Section E'
_journal_page_first o3194
_journal_paper_doi 10.1107/S1600536812042742
_journal_volume 68
_journal_year 2012
_chemical_formula_moiety 'C10 H8 N2, C4 H6 N8 S2'
_chemical_formula_sum 'C14 H14 N10 S2'
_chemical_formula_weight 386.47
_chemical_name_systematic
;
4,4'-Bipyridine--3,3'-disulfanediylbis(1<i>H</i>-1,2,4-triazole-5-amine) (1/1)
;
_space_group_IT_number 2
_symmetry_cell_setting triclinic
_symmetry_space_group_name_Hall '-P 1'
_symmetry_space_group_name_H-M 'P -1'
_atom_sites_solution_hydrogens geom
_atom_sites_solution_primary direct
_atom_sites_solution_secondary difmap
_audit_creation_method SHELXL-97
_cell_angle_alpha 109.560(2)
_cell_angle_beta 104.0890(10)
_cell_angle_gamma 105.6270(10)
_cell_formula_units_Z 2
_cell_length_a 9.3240(10)
_cell_length_b 9.4540(11)
_cell_length_c 11.3840(13)
_cell_measurement_reflns_used 1617
_cell_measurement_temperature 298(2)
_cell_measurement_theta_max 26.416
_cell_measurement_theta_min 2.439
_cell_volume 846.86(17)
_computing_cell_refinement 'SAINT-Plus (Bruker, 2007)'
_computing_data_collection 'SMART (Bruker, 2007)'
_computing_data_reduction 'SAINT-Plus (Bruker, 2007)'
_computing_molecular_graphics 'SHELXTL (Sheldrick, 2008)'
_computing_publication_material 'SHELXTL (Sheldrick, 2008)'
_computing_structure_refinement 'SHELXL-97 (Sheldrick, 2008)'
_computing_structure_solution 'SHELXS-97 (Sheldrick, 2008)'
_diffrn_ambient_temperature 298(2)
_diffrn_measured_fraction_theta_full 0.985
_diffrn_measured_fraction_theta_max 0.985
_diffrn_measurement_device_type 'Bruker SMART CCD area-detector'
_diffrn_measurement_method 'phi and omega scans'
_diffrn_radiation_monochromator graphite
_diffrn_radiation_source 'fine-focus sealed tube'
_diffrn_radiation_type MoK\a
_diffrn_radiation_wavelength 0.71073
_diffrn_reflns_av_R_equivalents 0.0187
_diffrn_reflns_av_sigmaI/netI 0.0415
_diffrn_reflns_limit_h_max 11
_diffrn_reflns_limit_h_min -10
_diffrn_reflns_limit_k_max 11
_diffrn_reflns_limit_k_min -6
_diffrn_reflns_limit_l_max 13
_diffrn_reflns_limit_l_min -13
_diffrn_reflns_number 4439
_diffrn_reflns_theta_full 25.02
_diffrn_reflns_theta_max 25.02
_diffrn_reflns_theta_min 2.44
_diffrn_standards_number 0
_exptl_absorpt_coefficient_mu 0.338
_exptl_absorpt_correction_T_max 0.9325
_exptl_absorpt_correction_T_min 0.8910
_exptl_absorpt_correction_type multi-scan
_exptl_absorpt_process_details '(SADABS; Bruker, 2007)'
_exptl_crystal_colour yellow
_exptl_crystal_density_diffrn 1.516
_exptl_crystal_density_method 'not measured'
_exptl_crystal_description block
_exptl_crystal_F_000 400
_exptl_crystal_size_max 0.35
_exptl_crystal_size_mid 0.30
_exptl_crystal_size_min 0.21
_refine_diff_density_max 0.264
_refine_diff_density_min -0.257
_refine_ls_extinction_method none
_refine_ls_goodness_of_fit_ref 1.044
_refine_ls_hydrogen_treatment constr
_refine_ls_matrix_type full
_refine_ls_number_parameters 235
_refine_ls_number_reflns 2952
_refine_ls_number_restraints 0
_refine_ls_restrained_S_all 1.044
_refine_ls_R_factor_all 0.0656
_refine_ls_R_factor_gt 0.0427
_refine_ls_shift/su_max 0.000
_refine_ls_shift/su_mean 0.000
_refine_ls_structure_factor_coef Fsqd
_refine_ls_weighting_details 'calc w=1/[\s^2^(Fo^2^)+(0.0426P)^2^+0.3426P] where P=(Fo^2^+2Fc^2^)/3'
_refine_ls_weighting_scheme calc
_refine_ls_wR_factor_gt 0.0916
_refine_ls_wR_factor_ref 0.1059
_reflns_number_gt 2121
_reflns_number_total 2952
_reflns_threshold_expression >2sigma(I)
_cod_data_source_file qm2081.cif
_cod_data_source_block I
_cod_database_code 2236568
_cod_database_fobs_code 2236568

loop_
_symmetry_equiv_pos_as_xyz
'x, y, z'
'-x, -y, -z'

loop_
_atom_site_type_symbol
_atom_site_label
_atom_site_fract_x
_atom_site_fract_y
_atom_site_fract_z
_atom_site_U_iso_or_equiv
_atom_site_adp_type
_atom_site_calc_flag
_atom_site_refinement_flags
_atom_site_occupancy
_atom_site_symmetry_multiplicity
N N1 0.6415(3) 0.6418(2) 0.1281(2) 0.0365(5) Uani d . 1 1
N N2 0.4984(3) 0.6630(3) 0.1020(2) 0.0367(5) Uani d . 1 1
H H2 0.4095 0.5917 0.0394 0.044 Uiso calc R 1 1
N N3 0.6698(3) 0.8909(2) 0.2725(2) 0.0368(5) Uani d . 1 1
N N4 0.3976(3) 0.8634(3) 0.1817(2) 0.0499(7) Uani d . 1 1
H H4A 0.3040 0.8023 0.1210 0.060 Uiso calc R 1 1
H H4B 0.4143 0.9587 0.2385 0.060 Uiso calc R 1 1
N N5 0.8542(3) 0.3413(3) 0.1018(2) 0.0411(6) Uani d . 1 1
N N6 0.8400(3) 0.2361(3) 0.1625(2) 0.0398(6) Uani d . 1 1
H H6 0.7998 0.1318 0.1206 0.048 Uiso calc R 1 1
N N7 0.9544(2) 0.4807(2) 0.3285(2) 0.0346(5) Uani d . 1 1
N N8 0.9016(3) 0.2543(3) 0.3827(2) 0.0505(7) Uani d . 1 1
H H8A 0.8650 0.1503 0.3539 0.061 Uiso calc R 1 1
H H8B 0.9406 0.3155 0.4674 0.061 Uiso calc R 1 1
N N9 0.2801(3) 0.0985(3) 0.0248(2) 0.0488(6) Uani d . 1 1
N N10 0.5992(3) 0.8714(3) 0.5836(2) 0.0518(7) Uani d . 1 1
S S1 0.94031(9) 0.82733(9) 0.31441(8) 0.0479(2) Uani d . 1 1
S S2 0.98658(9) 0.65858(9) 0.17888(8) 0.0474(2) Uani d . 1 1
C C1 0.5172(3) 0.8101(3) 0.1876(3) 0.0342(6) Uani d . 1 1
C C2 0.7366(3) 0.7806(3) 0.2306(3) 0.0345(6) Uani d . 1 1
C C3 0.8980(3) 0.3206(3) 0.2961(3) 0.0349(6) Uani d . 1 1
C C4 0.9235(3) 0.4833(3) 0.2058(3) 0.0338(6) Uani d . 1 1
C C5 0.4333(4) 0.1698(4) 0.1025(3) 0.0540(8) Uani d . 1 1
H H5 0.4996 0.1149 0.0828 0.065 Uiso calc R 1 1
C C6 0.5013(3) 0.3195(3) 0.2107(3) 0.0478(8) Uani d . 1 1
H H6A 0.6104 0.3626 0.2611 0.057 Uiso calc R 1 1
C C7 0.4085(3) 0.4057(3) 0.2443(3) 0.0328(6) Uani d . 1 1
C C8 0.2490(4) 0.3329(3) 0.1624(3) 0.0526(8) Uani d . 1 1
H H8 0.1800 0.3855 0.1789 0.063 Uiso calc R 1 1
C C9 0.1915(4) 0.1821(4) 0.0559(3) 0.0565(9) Uani d . 1 1
H H9 0.0832 0.1364 0.0027 0.068 Uiso calc R 1 1
C C10 0.6900(4) 0.7885(3) 0.5540(3) 0.0473(7) Uani d . 1 1
H H10 0.7973 0.8336 0.6097 0.057 Uiso calc R 1 1
C C11 0.6350(3) 0.6395(3) 0.4456(3) 0.0391(7) Uani d . 1 1
H H11 0.7049 0.5881 0.4293 0.047 Uiso calc R 1 1
C C12 0.4754(3) 0.5667(3) 0.3612(3) 0.0326(6) Uani d . 1 1
C C13 0.3814(4) 0.6530(3) 0.3920(3) 0.0490(8) Uani d . 1 1
H H13 0.2735 0.6108 0.3388 0.059 Uiso calc R 1 1
C C14 0.4475(4) 0.8020(4) 0.5018(3) 0.0565(9) Uani d . 1 1
H H14 0.3808 0.8573 0.5195 0.068 Uiso calc R 1 1

loop_
_atom_site_aniso_label
_atom_site_aniso_U_11
_atom_site_aniso_U_22
_atom_site_aniso_U_33
_atom_site_aniso_U_12
_atom_site_aniso_U_13
_atom_site_aniso_U_23
N1 0.0370(13) 0.0262(12) 0.0393(13) 0.0107(10) 0.0112(11) 0.0092(10)
N2 0.0333(13) 0.0298(12) 0.0337(12) 0.0087(10) 0.0081(10) 0.0041(10)
N3 0.0449(14) 0.0256(11) 0.0312(12) 0.0104(10) 0.0089(11) 0.0083(10)
N4 0.0478(15) 0.0401(14) 0.0402(14) 0.0223(12) 0.0023(12) -0.0016(11)
N5 0.0422(14) 0.0398(14) 0.0339(13) 0.0141(11) 0.0088(11) 0.0123(11)
N6 0.0417(14) 0.0273(12) 0.0344(13) 0.0096(10) 0.0073(11) 0.0026(10)
N7 0.0365(13) 0.0254(11) 0.0327(12) 0.0096(10) 0.0070(10) 0.0078(10)
N8 0.0713(18) 0.0257(12) 0.0387(14) 0.0086(12) 0.0105(13) 0.0103(11)
N9 0.0640(18) 0.0304(13) 0.0403(14) 0.0096(13) 0.0162(13) 0.0104(11)
N10 0.0624(18) 0.0364(14) 0.0462(15) 0.0167(13) 0.0216(14) 0.0067(12)
S1 0.0404(4) 0.0315(4) 0.0540(5) 0.0084(3) 0.0038(4) 0.0120(3)
S2 0.0447(5) 0.0507(5) 0.0620(5) 0.0224(4) 0.0264(4) 0.0334(4)
C1 0.0440(17) 0.0257(14) 0.0290(14) 0.0112(12) 0.0123(13) 0.0099(12)
C2 0.0381(16) 0.0252(14) 0.0362(15) 0.0086(12) 0.0109(13) 0.0133(12)
C3 0.0321(15) 0.0282(14) 0.0351(15) 0.0093(12) 0.0081(12) 0.0078(12)
C4 0.0274(14) 0.0332(15) 0.0368(15) 0.0130(12) 0.0082(12) 0.0121(13)
C5 0.056(2) 0.0391(17) 0.060(2) 0.0200(16) 0.0279(18) 0.0077(15)
C6 0.0368(17) 0.0380(16) 0.0511(18) 0.0121(13) 0.0125(14) 0.0036(14)
C7 0.0347(15) 0.0286(14) 0.0354(15) 0.0093(12) 0.0134(12) 0.0158(12)
C8 0.0428(18) 0.0387(17) 0.057(2) 0.0166(14) 0.0068(15) 0.0065(15)
C9 0.0483(19) 0.0402(18) 0.055(2) 0.0074(15) 0.0001(16) 0.0121(16)
C10 0.0466(18) 0.0402(17) 0.0425(17) 0.0099(14) 0.0116(15) 0.0120(14)
C11 0.0386(16) 0.0334(15) 0.0423(16) 0.0137(13) 0.0150(13) 0.0129(13)
C12 0.0360(15) 0.0265(13) 0.0347(14) 0.0105(12) 0.0133(12) 0.0135(12)
C13 0.0392(17) 0.0426(17) 0.0503(18) 0.0173(14) 0.0116(14) 0.0052(14)
C14 0.062(2) 0.0481(19) 0.057(2) 0.0318(17) 0.0263(18) 0.0082(16)

loop_
_atom_type_symbol
_atom_type_description
_atom_type_scat_dispersion_real
_atom_type_scat_dispersion_imag
_atom_type_scat_source
C C 0.0033 0.0016 'International Tables Vol C Tables 4.2.6.8 and 6.1.1.4'
H H 0.0000 0.0000 'International Tables Vol C Tables 4.2.6.8 and 6.1.1.4'
N N 0.0061 0.0033 'International Tables Vol C Tables 4.2.6.8 and 6.1.1.4'
S S 0.1246 0.1234 'International Tables Vol C Tables 4.2.6.8 and 6.1.1.4'

loop_
_geom_angle_atom_site_label_1
_geom_angle_atom_site_label_2
_geom_angle_atom_site_label_3
_geom_angle
C2 N1 N2 101.2(2)
C1 N2 N1 110.6(2)
C1 N2 H2 124.7
N1 N2 H2 124.7
C1 N3 C2 101.9(2)
C1 N4 H4A 120.0
C1 N4 H4B 120.0
H4A N4 H4B 120.0
C4 N5 N6 101.7(2)
C3 N6 N5 110.1(2)
C3 N6 H6 125.0
N5 N6 H6 125.0
C3 N7 C4 102.4(2)
C3 N8 H8A 120.0
C3 N8 H8B 120.0
H8A N8 H8B 120.0
C9 N9 C5 115.4(2)
C14 N10 C10 115.7(2)
C2 S1 S2 102.20(9)
C4 S2 S1 104.74(9)
N4 C1 N2 122.7(2)
N4 C1 N3 127.5(2)
N2 C1 N3 109.8(2)
N1 C2 N3 116.6(2)
N1 C2 S1 123.3(2)
N3 C2 S1 120.13(19)
N8 C3 N6 124.6(2)
N8 C3 N7 125.6(2)
N6 C3 N7 109.8(2)
N5 C4 N7 116.1(2)
N5 C4 S2 118.5(2)
N7 C4 S2 125.08(19)
N9 C5 C6 124.5(3)
N9 C5 H5 117.8
C6 C5 H5 117.8
C5 C6 C7 120.1(3)
C5 C6 H6A 119.9
C7 C6 H6A 119.9
C6 C7 C8 115.7(2)
C6 C7 C12 122.3(2)
C8 C7 C12 122.0(2)
C7 C8 C9 120.1(3)
C7 C8 H8 120.0
C9 C8 H8 120.0
N9 C9 C8 124.3(3)
N9 C9 H9 117.9
C8 C9 H9 117.9
N10 C10 C11 124.1(3)
N10 C10 H10 118.0
C11 C10 H10 118.0
C10 C11 C12 119.9(2)
C10 C11 H11 120.1
C12 C11 H11 120.1
C13 C12 C11 115.9(2)
C13 C12 C7 121.6(2)
C11 C12 C7 122.4(2)
C12 C13 C14 120.1(3)
C12 C13 H13 120.0
C14 C13 H13 120.0
N10 C14 C13 124.3(3)
N10 C14 H14 117.8
C13 C14 H14 117.8

loop_
_geom_bond_atom_site_label_1
_geom_bond_atom_site_label_2
_geom_bond_distance
N1 C2 1.309(3)
N1 N2 1.378(3)
N2 C1 1.339(3)
N2 H2 0.8600
N3 C1 1.339(3)
N3 C2 1.366(3)
N4 C1 1.338(3)
N4 H4A 0.8600
N4 H4B 0.8600
N5 C4 1.310(3)
N5 N6 1.385(3)
N6 C3 1.341(3)
N6 H6 0.8600
N7 C3 1.343(3)
N7 C4 1.366(3)
N8 C3 1.333(3)
N8 H8A 0.8600
N8 H8B 0.8600
N9 C9 1.319(4)
N9 C5 1.321(4)
N10 C14 1.322(4)
N10 C10 1.328(4)
S1 C2 1.760(3)
S1 S2 2.0392(11)
S2 C4 1.757(3)
C5 C6 1.375(4)
C5 H5 0.9300
C6 C7 1.376(4)
C6 H6A 0.9300
C7 C8 1.378(4)
C7 C12 1.485(3)
C8 C9 1.380(4)
C8 H8 0.9300
C9 H9 0.9300
C10 C11 1.382(4)
C10 H10 0.9300
C11 C12 1.386(4)
C11 H11 0.9300
C12 C13 1.378(4)
C13 C14 1.380(4)
C13 H13 0.9300
C14 H14 0.9300

loop_
_geom_hbond_atom_site_label_D
_geom_hbond_atom_site_label_H
_geom_hbond_atom_site_label_A
_geom_hbond_site_symmetry_A
_geom_hbond_distance_DH
_geom_hbond_distance_HA
_geom_hbond_distance_DA
_geom_hbond_angle_DHA
N2 H2 N1 2_665 0.86 2.22 2.850(3) 130.5
N4 H4A N5 2_665 0.86 2.29 3.058(3) 148.7
N4 H4B N10 2_676 0.86 2.18 2.977(3) 154.0
N6 H6 N9 2_655 0.86 2.04 2.867(3) 162.1
N8 H8A N3 1_545 0.86 2.33 3.137(3) 156.0
N8 H8B N7 2_766 0.86 2.22 3.068(3) 166.8

loop_
_geom_torsion_atom_site_label_1
_geom_torsion_atom_site_label_2
_geom_torsion_atom_site_label_3
_geom_torsion_atom_site_label_4
_geom_torsion
C2 N1 N2 C1 0.6(3)
C4 N5 N6 C3 1.1(3)
C2 S1 S2 C4 -83.57(13)
N1 N2 C1 N4 178.1(2)
N1 N2 C1 N3 -0.1(3)
C2 N3 C1 N4 -178.5(3)
C2 N3 C1 N2 -0.4(3)
N2 N1 C2 N3 -0.9(3)
N2 N1 C2 S1 178.47(19)
C1 N3 C2 N1 0.8(3)
C1 N3 C2 S1 -178.55(19)
S2 S1 C2 N1 17.6(2)
S2 S1 C2 N3 -163.10(19)
N5 N6 C3 N8 -179.9(3)
N5 N6 C3 N7 -1.2(3)
C4 N7 C3 N8 179.5(3)
C4 N7 C3 N6 0.8(3)
N6 N5 C4 N7 -0.6(3)
N6 N5 C4 S2 173.25(17)
C3 N7 C4 N5 -0.1(3)
C3 N7 C4 S2 -173.50(19)
S1 S2 C4 N5 142.40(19)
S1 S2 C4 N7 -44.3(2)
C9 N9 C5 C6 0.8(5)
N9 C5 C6 C7 0.1(5)
C5 C6 C7 C8 -1.0(4)
C5 C6 C7 C12 179.1(3)
C6 C7 C8 C9 1.0(4)
C12 C7 C8 C9 -179.1(3)
C5 N9 C9 C8 -0.8(5)
C7 C8 C9 N9 0.0(5)
C14 N10 C10 C11 0.3(5)
N10 C10 C11 C12 -1.0(5)
C10 C11 C12 C13 1.0(4)
C10 C11 C12 C7 -179.1(3)
C6 C7 C12 C13 178.7(3)
C8 C7 C12 C13 -1.3(4)
C6 C7 C12 C11 -1.3(4)
C8 C7 C12 C11 178.8(3)
C11 C12 C13 C14 -0.4(4)
C7 C12 C13 C14 179.7(3)
C10 N10 C14 C13 0.4(5)
C12 C13 C14 N10 -0.3(5)

loop_
_cod_related_entry_id
_cod_related_entry_database
_cod_related_entry_code
1 ChemSpider 30658146
